data_4336866
loop_
_publ_author_name
'Frederick G. Baddour'
'Stephanie R. Fiedler'
'Matthew P. Shores'
'Jeffrey W. Bacon'
'James A. Golen'
'Arnold L. Rheingold'
'Linda H. Doerrer'

_publ_section_title
;
 Pt...Pt vs Pt...S Contacts Between Pt-Containing Heterobimetallic Lantern
 Complexes
;
_journal_name_full 'Inorganic Chemistry'
_journal_page_first 13562
_journal_page_last 13575
_journal_paper_doi 10.1021/ic402075y
_journal_volume 52
_journal_year 2013
_chemical_formula_moiety 'C13 H18 N2 O4 Pt S4 Zn'
_chemical_formula_sum 'C13 H18 N2 O4 Pt S4 Zn'
_chemical_formula_weight 654.99
_chemical_name_systematic
; 
 ? 
;
_space_group_IT_number 2
_symmetry_cell_setting triclinic
_symmetry_space_group_name_Hall '-P 1'
_symmetry_space_group_name_H-M 'P -1'
_atom_sites_solution_hydrogens geom
_atom_sites_solution_primary direct
_atom_sites_solution_secondary difmap
_audit_creation_method SHELXL-97
_cell_angle_alpha 81.620(7)
_cell_angle_beta 76.126(6)
_cell_angle_gamma 72.970(7)
_cell_formula_units_Z 2
_cell_length_a 8.9262(14)
_cell_length_b 10.6627(17)
_cell_length_c 11.0745(18)
_cell_measurement_reflns_used 9105
_cell_measurement_temperature 90(2)
_cell_measurement_theta_max 26.45
_cell_measurement_theta_min 2.44
_cell_volume 975.2(3)
_computing_cell_refinement 'Bruker SAINT'
_computing_data_collection 'Bruker APEX2'
_computing_data_reduction 'Bruker SAINT'
_computing_molecular_graphics 'Bruker SHELXTL'
_computing_publication_material 'Bruker SHELXTL'
_computing_structure_refinement 'SHELXL-97 (Sheldrick, 2008)'
_computing_structure_solution 'SHELXS-97 (Sheldrick, 2008)'
_diffrn_ambient_temperature 90(2)
_diffrn_measured_fraction_theta_full 0.995
_diffrn_measured_fraction_theta_max 0.995
_diffrn_measurement_device_type 'Bruker APEX-II CCD'
_diffrn_measurement_method '\f and \w scans'
_diffrn_radiation_monochromator graphite
_diffrn_radiation_source 'fine-focus sealed tube'
_diffrn_radiation_type MoK\a
_diffrn_radiation_wavelength 0.71073
_diffrn_reflns_av_R_equivalents 0.0460
_diffrn_reflns_av_sigmaI/netI 0.0402
_diffrn_reflns_limit_h_max 10
_diffrn_reflns_limit_h_min -10
_diffrn_reflns_limit_k_max 12
_diffrn_reflns_limit_k_min -12
_diffrn_reflns_limit_l_max 13
_diffrn_reflns_limit_l_min -12
_diffrn_reflns_number 11669
_diffrn_reflns_theta_full 25.00
_diffrn_reflns_theta_max 25.35
_diffrn_reflns_theta_min 2.65
_exptl_absorpt_coefficient_mu 8.843
_exptl_absorpt_correction_T_max 0.6190
_exptl_absorpt_correction_T_min 0.4167
_exptl_absorpt_correction_type multi-scan
_exptl_absorpt_process_details SADABS
_exptl_crystal_colour colourless
_exptl_crystal_density_diffrn 2.231
_exptl_crystal_description BLOCK
_exptl_crystal_F_000 628
_exptl_crystal_size_max 0.12
_exptl_crystal_size_mid 0.10
_exptl_crystal_size_min 0.06
_refine_diff_density_max 0.683
_refine_diff_density_min -1.018
_refine_diff_density_rms 0.137
_refine_ls_extinction_method none
_refine_ls_goodness_of_fit_ref 1.029
_refine_ls_hydrogen_treatment mixed
_refine_ls_matrix_type full
_refine_ls_number_parameters 235
_refine_ls_number_reflns 3545
_refine_ls_number_restraints 2
_refine_ls_restrained_S_all 1.028
_refine_ls_R_factor_all 0.0221
_refine_ls_R_factor_gt 0.0210
_refine_ls_shift/su_max 0.003
_refine_ls_shift/su_mean 0.000
_refine_ls_structure_factor_coef Fsqd
_refine_ls_weighting_details 'calc w=1/[\s^2^(Fo^2^)+(0.0197P)^2^+0.9036P] where P=(Fo^2^+2Fc^2^)/3'
_refine_ls_weighting_scheme calc
_refine_ls_wR_factor_gt 0.0525
_refine_ls_wR_factor_ref 0.0533
_reflns_number_gt 3404
_reflns_number_total 3545
_reflns_threshold_expression >2sigma(I)
_cod_data_source_file ic402075y_si_002_09.cif
_cod_data_source_block lhd334_Compound9_PtMSAc4
_cod_database_code 4336866

loop_
_symmetry_equiv_pos_as_xyz
'x, y, z'
'-x, -y, -z'

loop_
_atom_site_label
_atom_site_type_symbol
_atom_site_fract_x
_atom_site_fract_y
_atom_site_fract_z
_atom_site_U_iso_or_equiv
_atom_site_adp_type
_atom_site_occupancy
_atom_site_symmetry_multiplicity
_atom_site_calc_flag
_atom_site_refinement_flags
Pt1 Pt 0.083913(14) 0.647830(13) 0.886607(11) 0.00933(6) Uani 1 1 d .
Zn1 Zn 0.18696(5) 0.72224(4) 0.64847(4) 0.01007(10) Uani 1 1 d .
S1 S 0.33737(11) 0.51623(10) 0.90194(9) 0.0127(2) Uani 1 1 d .
S2 S 0.02424(11) 0.47019(10) 0.82784(9) 0.0135(2) Uani 1 1 d .
S3 S -0.17331(10) 0.77767(10) 0.87488(9) 0.0140(2) Uani 1 1 d .
S4 S 0.15071(11) 0.82366(10) 0.94233(9) 0.0142(2) Uani 1 1 d .
O1 O 0.4165(3) 0.6533(3) 0.6888(2) 0.0139(6) Uani 1 1 d .
O2 O 0.1939(3) 0.5331(3) 0.6084(2) 0.0145(6) Uani 1 1 d .
O3 O -0.0559(3) 0.7810(3) 0.6326(2) 0.0133(5) Uani 1 1 d .
O4 O 0.1625(3) 0.9084(3) 0.7049(2) 0.0146(6) Uani 1 1 d .
N1 N 0.2736(4) 0.7730(3) 0.4651(3) 0.0116(7) Uani 1 1 d .
N2 N 0.4533(4) 0.8446(4) 0.0843(3) 0.0196(8) Uani 1 1 d D
H2NB H 0.550(3) 0.800(4) 0.056(4) 0.024 Uiso 1 1 d D
H2NA H 0.376(4) 0.867(4) 0.043(4) 0.024 Uiso 1 1 d D
C1 C 0.4619(4) 0.5688(4) 0.7728(3) 0.0111(7) Uani 1 1 d .
C2 C 0.6382(4) 0.5084(4) 0.7650(4) 0.0165(8) Uani 1 1 d .
H2C H 0.6898 0.4852 0.6796 0.025 Uiso 1 1 calc R
H2B H 0.6545 0.4290 0.8226 0.025 Uiso 1 1 calc R
H2A H 0.6852 0.5717 0.7877 0.025 Uiso 1 1 calc R
C3 C 0.1153(4) 0.4585(4) 0.6726(4) 0.0132(8) Uani 1 1 d .
C4 C 0.0932(5) 0.3497(4) 0.6124(4) 0.0200(9) Uani 1 1 d .
H4A H 0.0357 0.3873 0.5449 0.030 Uiso 1 1 calc R
H4B H 0.0313 0.2987 0.6747 0.030 Uiso 1 1 calc R
H4C H 0.1982 0.2919 0.5783 0.030 Uiso 1 1 calc R
C5 C -0.1760(4) 0.8070(4) 0.7181(3) 0.0126(8) Uani 1 1 d .
C6 C -0.3376(4) 0.8688(4) 0.6857(4) 0.0177(8) Uani 1 1 d .
H6A H -0.3286 0.9370 0.6168 0.026 Uiso 1 1 calc R
H6B H -0.4136 0.9084 0.7586 0.026 Uiso 1 1 calc R
H6C H -0.3757 0.8012 0.6605 0.026 Uiso 1 1 calc R
C7 C 0.1747(4) 0.9279(4) 0.8096(3) 0.0129(8) Uani 1 1 d .
C8 C 0.2130(5) 1.0524(4) 0.8243(4) 0.0186(8) Uani 1 1 d .
H8A H 0.2294 1.1024 0.7429 0.028 Uiso 1 1 calc R
H8B H 0.3107 1.0303 0.8576 0.028 Uiso 1 1 calc R
H8C H 0.1239 1.1056 0.8820 0.028 Uiso 1 1 calc R
C9 C 0.1776(4) 0.8430(4) 0.3877(3) 0.0118(8) Uani 1 1 d .
H9A H 0.0668 0.8767 0.4220 0.014 Uiso 1 1 calc R
C10 C 0.2310(4) 0.8682(4) 0.2621(3) 0.0128(8) Uani 1 1 d .
H10A H 0.1578 0.9177 0.2118 0.015 Uiso 1 1 calc R
C11 C 0.3943(4) 0.8206(4) 0.2080(3) 0.0120(8) Uani 1 1 d .
C12 C 0.4954(4) 0.7491(4) 0.2891(4) 0.0146(8) Uani 1 1 d .
H12A H 0.6072 0.7165 0.2582 0.017 Uiso 1 1 calc R
C13 C 0.4307(4) 0.7273(4) 0.4130(3) 0.0141(8) Uani 1 1 d .
H13A H 0.5004 0.6768 0.4656 0.017 Uiso 1 1 calc R

loop_
_atom_site_aniso_label
_atom_site_aniso_U_11
_atom_site_aniso_U_22
_atom_site_aniso_U_33
_atom_site_aniso_U_23
_atom_site_aniso_U_13
_atom_site_aniso_U_12
Pt1 0.00868(9) 0.01144(10) 0.00737(9) -0.00027(6) -0.00073(6) -0.00294(6)
Zn1 0.0096(2) 0.0121(2) 0.0083(2) -0.00057(17) -0.00144(16) -0.00300(17)
S1 0.0112(4) 0.0145(5) 0.0115(5) 0.0011(4) -0.0031(3) -0.0025(4)
S2 0.0144(4) 0.0140(5) 0.0132(5) 0.0019(4) -0.0027(4) -0.0069(4)
S3 0.0099(4) 0.0178(5) 0.0114(5) -0.0011(4) 0.0005(3) -0.0014(4)
S4 0.0184(5) 0.0149(5) 0.0106(5) -0.0025(4) -0.0033(4) -0.0055(4)
O1 0.0108(12) 0.0167(15) 0.0136(13) 0.0018(11) -0.0037(10) -0.0032(11)
O2 0.0176(13) 0.0128(14) 0.0130(13) 0.0006(11) -0.0043(11) -0.0040(11)
O3 0.0089(12) 0.0162(15) 0.0141(13) -0.0001(11) -0.0021(10) -0.0031(11)
O4 0.0158(13) 0.0162(15) 0.0117(13) -0.0011(11) -0.0024(10) -0.0045(11)
N1 0.0114(15) 0.0129(17) 0.0111(16) -0.0021(13) 0.0001(12) -0.0055(13)
N2 0.0130(15) 0.032(2) 0.0102(16) 0.0021(15) -0.0022(13) -0.0027(15)
C1 0.0133(17) 0.0094(19) 0.0121(18) -0.0006(15) -0.0036(14) -0.0046(15)
C2 0.0121(18) 0.017(2) 0.021(2) 0.0013(17) -0.0048(15) -0.0048(16)
C3 0.0095(17) 0.014(2) 0.0144(19) -0.0006(16) -0.0042(14) -0.0002(16)
C4 0.024(2) 0.017(2) 0.021(2) -0.0016(17) -0.0109(17) -0.0048(18)
C5 0.0117(17) 0.0097(19) 0.017(2) -0.0012(15) -0.0041(15) -0.0032(15)
C6 0.0121(18) 0.018(2) 0.023(2) -0.0027(17) -0.0070(16) -0.0010(16)
C7 0.0052(16) 0.016(2) 0.017(2) -0.0039(16) -0.0030(14) 0.0002(15)
C8 0.021(2) 0.016(2) 0.018(2) -0.0011(17) -0.0052(16) -0.0027(17)
C9 0.0116(17) 0.0115(19) 0.0127(18) -0.0014(15) -0.0026(14) -0.0034(15)
C10 0.0130(17) 0.0104(19) 0.0148(19) 0.0037(15) -0.0074(15) -0.0016(15)
C11 0.0160(18) 0.0096(19) 0.0115(18) -0.0007(15) -0.0026(15) -0.0053(15)
C12 0.0103(17) 0.017(2) 0.017(2) -0.0039(16) -0.0006(15) -0.0047(16)
C13 0.0119(18) 0.016(2) 0.0146(19) -0.0005(16) -0.0049(15) -0.0033(16)

loop_
_atom_type_symbol
_atom_type_description
_atom_type_scat_dispersion_real
_atom_type_scat_dispersion_imag
_atom_type_scat_source
C C 0.0033 0.0016 'International Tables Vol C Tables 4.2.6.8 and 6.1.1.4'
H H 0.0000 0.0000 'International Tables Vol C Tables 4.2.6.8 and 6.1.1.4'
N N 0.0061 0.0033 'International Tables Vol C Tables 4.2.6.8 and 6.1.1.4'
O O 0.0106 0.0060 'International Tables Vol C Tables 4.2.6.8 and 6.1.1.4'
S S 0.1246 0.1234 'International Tables Vol C Tables 4.2.6.8 and 6.1.1.4'
Zn Zn 0.2839 1.4301 'International Tables Vol C Tables 4.2.6.8 and 6.1.1.4'
Pt Pt -1.7033 8.3905 'International Tables Vol C Tables 4.2.6.8 and 6.1.1.4'

loop_
_geom_angle_atom_site_label_1
_geom_angle_atom_site_label_2
_geom_angle_atom_site_label_3
_geom_angle
S1 Pt1 S2 89.81(4)
S1 Pt1 S4 88.94(4)
S2 Pt1 S4 178.45(3)
S1 Pt1 S3 178.79(3)
S2 Pt1 S3 89.76(4)
S4 Pt1 S3 91.50(4)
S1 Pt1 Zn1 91.55(3)
S2 Pt1 Zn1 90.60(3)
S4 Pt1 Zn1 88.50(3)
S3 Pt1 Zn1 89.59(3)
N1 Zn1 O1 93.00(11)
N1 Zn1 O4 93.50(11)
O1 Zn1 O4 90.58(10)
N1 Zn1 O2 91.86(11)
O1 Zn1 O2 91.38(10)
O4 Zn1 O2 174.19(10)
N1 Zn1 O3 94.74(11)
O1 Zn1 O3 172.19(10)
O4 Zn1 O3 90.04(10)
O2 Zn1 O3 87.28(10)
N1 Zn1 Pt1 177.77(9)
O1 Zn1 Pt1 85.26(7)
O4 Zn1 Pt1 87.91(7)
O2 Zn1 Pt1 86.79(7)
O3 Zn1 Pt1 86.98(7)
C1 S1 Pt1 104.15(13)
C3 S2 Pt1 105.49(14)
C5 S3 Pt1 105.81(13)
C7 S4 Pt1 106.49(13)
C1 O1 Zn1 128.2(2)
C3 O2 Zn1 126.8(3)
C5 O3 Zn1 127.3(2)
C7 O4 Zn1 124.3(2)
C9 N1 C13 116.5(3)
C9 N1 Zn1 122.6(2)
C13 N1 Zn1 120.7(3)
C11 N2 H2NB 116(3)
C11 N2 H2NA 111(3)
H2NB N2 H2NA 125(4)
O1 C1 C2 119.1(3)
O1 C1 S1 125.1(3)
C2 C1 S1 115.8(3)
C1 C2 H2C 109.5
C1 C2 H2B 109.5
H2C C2 H2B 109.5
C1 C2 H2A 109.5
H2C C2 H2A 109.5
H2B C2 H2A 109.5
O2 C3 C4 119.0(3)
O2 C3 S2 125.4(3)
C4 C3 S2 115.6(3)
C3 C4 H4A 109.5
C3 C4 H4B 109.5
H4A C4 H4B 109.5
C3 C4 H4C 109.5
H4A C4 H4C 109.5
H4B C4 H4C 109.5
O3 C5 C6 119.0(3)
O3 C5 S3 124.7(3)
C6 C5 S3 116.2(3)
C5 C6 H6A 109.5
C5 C6 H6B 109.5
H6A C6 H6B 109.5
C5 C6 H6C 109.5
H6A C6 H6C 109.5
H6B C6 H6C 109.5
O4 C7 C8 118.6(3)
O4 C7 S4 125.4(3)
C8 C7 S4 116.0(3)
C7 C8 H8A 109.5
C7 C8 H8B 109.5
H8A C8 H8B 109.5
C7 C8 H8C 109.5
H8A C8 H8C 109.5
H8B C8 H8C 109.5
N1 C9 C10 123.6(3)
N1 C9 H9A 118.2
C10 C9 H9A 118.2
C9 C10 C11 119.8(3)
C9 C10 H10A 120.1
C11 C10 H10A 120.1
N2 C11 C10 122.0(3)
N2 C11 C12 121.4(3)
C10 C11 C12 116.6(3)
C13 C12 C11 119.3(3)
C13 C12 H12A 120.3
C11 C12 H12A 120.3
N1 C13 C12 124.1(3)
N1 C13 H13A 118.0
C12 C13 H13A 118.0

loop_
_geom_bond_atom_site_label_1
_geom_bond_atom_site_label_2
_geom_bond_distance
Pt1 S1 2.3177(10)
Pt1 S2 2.3263(10)
Pt1 S4 2.3280(10)
Pt1 S3 2.3311(10)
Pt1 Zn1 2.6617(6)
Zn1 N1 2.047(3)
Zn1 O1 2.097(2)
Zn1 O4 2.102(3)
Zn1 O2 2.108(3)
Zn1 O3 2.116(2)
S1 C1 1.722(4)
S2 C3 1.722(4)
S3 C5 1.724(4)
S4 C7 1.719(4)
O1 C1 1.250(4)
O2 C3 1.246(5)
O3 C5 1.241(4)
O4 C7 1.242(4)
N1 C9 1.348(5)
N1 C13 1.353(5)
N2 C11 1.360(5)
N2 H2NB 0.860(19)
N2 H2NA 0.874(19)
C1 C2 1.502(5)
C2 H2C 0.9800
C2 H2B 0.9800
C2 H2A 0.9800
C3 C4 1.500(5)
C4 H4A 0.9800
C4 H4B 0.9800
C4 H4C 0.9800
C5 C6 1.505(5)
C6 H6A 0.9800
C6 H6B 0.9800
C6 H6C 0.9800
C7 C8 1.504(5)
C8 H8A 0.9800
C8 H8B 0.9800
C8 H8C 0.9800
C9 C10 1.372(5)
C9 H9A 0.9500
C10 C11 1.406(5)
C10 H10A 0.9500
C11 C12 1.410(5)
C12 C13 1.369(5)
C12 H12A 0.9500
C13 H13A 0.9500

loop_
_geom_hbond_atom_site_label_D
_geom_hbond_atom_site_label_H
_geom_hbond_atom_site_label_A
_geom_hbond_distance_DH
_geom_hbond_distance_HA
_geom_hbond_distance_DA
_geom_hbond_angle_DHA
_geom_hbond_site_symmetry_A
N2 H2NB S3 0.860(19) 2.76(3) 3.518(4) 148(4) 1_654
N2 H2NA S4 0.874(19) 2.70(3) 3.509(3) 155(4) 1_554

loop_
_geom_torsion_atom_site_label_1
_geom_torsion_atom_site_label_2
_geom_torsion_atom_site_label_3
_geom_torsion_atom_site_label_4
_geom_torsion
S1 Pt1 Zn1 N1 21(2)
S2 Pt1 Zn1 N1 -69(2)
S4 Pt1 Zn1 N1 110(2)
S3 Pt1 Zn1 N1 -158(2)
S1 Pt1 Zn1 O1 -17.46(8)
S2 Pt1 Zn1 O1 -107.29(8)
S4 Pt1 Zn1 O1 71.44(8)
S3 Pt1 Zn1 O1 162.95(8)
S1 Pt1 Zn1 O4 -108.21(7)
S2 Pt1 Zn1 O4 161.96(7)
S4 Pt1 Zn1 O4 -19.31(7)
S3 Pt1 Zn1 O4 72.20(7)
S1 Pt1 Zn1 O2 74.19(7)
S2 Pt1 Zn1 O2 -15.63(7)
S4 Pt1 Zn1 O2 163.10(7)
S3 Pt1 Zn1 O2 -105.39(7)
S1 Pt1 Zn1 O3 161.64(8)
S2 Pt1 Zn1 O3 71.81(8)
S4 Pt1 Zn1 O3 -109.46(8)
S3 Pt1 Zn1 O3 -17.95(8)
S2 Pt1 S1 C1 106.13(13)
S4 Pt1 S1 C1 -72.94(13)
S3 Pt1 S1 C1 176(19)
Zn1 Pt1 S1 C1 15.54(13)
S1 Pt1 S2 C3 -78.74(13)
S4 Pt1 S2 C3 -41.8(12)
S3 Pt1 S2 C3 102.39(13)
Zn1 Pt1 S2 C3 12.80(13)
S1 Pt1 S3 C5 -141.6(15)
S2 Pt1 S3 C5 -72.10(14)
S4 Pt1 S3 C5 107.00(13)
Zn1 Pt1 S3 C5 18.50(13)
S1 Pt1 S4 C7 107.66(13)
S2 Pt1 S4 C7 70.7(11)
S3 Pt1 S4 C7 -73.47(13)
Zn1 Pt1 S4 C7 16.08(12)
N1 Zn1 O1 C1 -154.1(3)
O4 Zn1 O1 C1 112.4(3)
O2 Zn1 O1 C1 -62.1(3)
O3 Zn1 O1 C1 17.9(9)
Pt1 Zn1 O1 C1 24.5(3)
N1 Zn1 O2 C3 -158.1(3)
O1 Zn1 O2 C3 108.9(3)
O4 Zn1 O2 C3 -0.8(11)
O3 Zn1 O2 C3 -63.4(3)
Pt1 Zn1 O2 C3 23.7(3)
N1 Zn1 O3 C5 -160.1(3)
O1 Zn1 O3 C5 28.0(9)
O4 Zn1 O3 C5 -66.6(3)
O2 Zn1 O3 C5 108.3(3)
Pt1 Zn1 O3 C5 21.3(3)
N1 Zn1 O4 C7 -150.0(3)
O1 Zn1 O4 C7 -56.9(3)
O2 Zn1 O4 C7 52.7(11)
O3 Zn1 O4 C7 115.3(3)
Pt1 Zn1 O4 C7 28.3(3)
O1 Zn1 N1 C9 -170.7(3)
O4 Zn1 N1 C9 -80.0(3)
O2 Zn1 N1 C9 97.8(3)
O3 Zn1 N1 C9 10.4(3)
Pt1 Zn1 N1 C9 151(2)
O1 Zn1 N1 C13 15.2(3)
O4 Zn1 N1 C13 106.0(3)
O2 Zn1 N1 C13 -76.3(3)
O3 Zn1 N1 C13 -163.7(3)
Pt1 Zn1 N1 C13 -23(2)
Zn1 O1 C1 C2 164.1(2)
Zn1 O1 C1 S1 -17.3(5)
Pt1 S1 C1 O1 -4.3(4)
Pt1 S1 C1 C2 174.3(2)
Zn1 O2 C3 C4 160.1(3)
Zn1 O2 C3 S2 -18.8(5)
Pt1 S2 C3 O2 -0.9(4)
Pt1 S2 C3 C4 -179.8(2)
Zn1 O3 C5 C6 169.8(2)
Zn1 O3 C5 S3 -10.1(5)
Pt1 S3 C5 O3 -10.6(4)
Pt1 S3 C5 C6 169.5(3)
Zn1 O4 C7 C8 158.5(2)
Zn1 O4 C7 S4 -21.6(4)
Pt1 S4 C7 O4 -1.9(3)
Pt1 S4 C7 C8 177.9(2)
C13 N1 C9 C10 0.3(5)
Zn1 N1 C9 C10 -174.0(3)
N1 C9 C10 C11 -0.3(6)
C9 C10 C11 N2 -179.0(4)
C9 C10 C11 C12 -0.7(5)
N2 C11 C12 C13 -180.0(4)
C10 C11 C12 C13 1.6(5)
C9 N1 C13 C12 0.7(6)
Zn1 N1 C13 C12 175.2(3)
C11 C12 C13 N1 -1.7(6)
